data_7711886
loop_
_publ_author_name
'Mortis, Alexandros'
'Kracht, Felix'
'Berger, Tassilo'
'Lebon, Jakob'
'Maichle-M&#xf6;ssmer, C&#xe4;cilia'
'Anwander, Reiner'

_publ_section_title
;
 Rare-earth-metal trimethylsilylmethyl ate complexes.
;
_journal_issue 1
_journal_name_full 'Dalton transactions (Cambridge, England : 2003)'
_journal_page_first 44
_journal_page_last 51
_journal_paper_doi 10.1039/d2dt03491c
_journal_volume 52
_journal_year 2022
_chemical_formula_sum 'C36 H84 La Li O5 Si4'
_chemical_formula_weight 855.24
_chemical_properties_physical Air-sensitive,Moisture-sensitive
_space_group_crystal_system monoclinic
_space_group_IT_number 14
_space_group_name_Hall '-P 2ybc'
_space_group_name_H-M_alt 'P 1 21/c 1'
_atom_sites_solution_hydrogens geom
_audit_creation_method SHELXL-2014/7
_audit_update_record
;
2022-10-27 deposited with the CCDC.	2022-11-18 downloaded from the CCDC.
;
_cell_angle_alpha 90
_cell_angle_beta 112.9880(10)
_cell_angle_gamma 90
_cell_formula_units_Z 4
_cell_length_a 17.4785(18)
_cell_length_b 15.0572(16)
_cell_length_c 20.279(2)
_cell_measurement_reflns_used 425
_cell_measurement_temperature 100(2)
_cell_measurement_theta_max 24.20
_cell_measurement_theta_min 1.896
_cell_volume 4913.1(9)
_computing_cell_refinement 'SAINT V8.40B (Bruker Nano, Inc., 2019)'
_computing_data_collection 'APEX3 v2019.11-0'
_computing_data_reduction 'SAINT V8.40B (Bruker Nano, Inc., 2019)'
_computing_structure_refinement 'SHELXL-2014/7 (Sheldrick, 2014)'
_computing_structure_solution 'SHELXT 2018/2 (Sheldrick, 2018)'
_diffrn_ambient_temperature 100(2)
_diffrn_measured_fraction_theta_full 0.999
_diffrn_measured_fraction_theta_max 0.999
_diffrn_measurement_device_type 'Bruker APEX II DUO'
_diffrn_measurement_method 'omega scans'
_diffrn_radiation_type MoK\a
_diffrn_radiation_wavelength 0.71073
_diffrn_reflns_av_R_equivalents 0.0519
_diffrn_reflns_av_unetI/netI 0.0354
_diffrn_reflns_Laue_measured_fraction_full 0.999
_diffrn_reflns_Laue_measured_fraction_max 0.999
_diffrn_reflns_limit_h_max 24
_diffrn_reflns_limit_h_min -24
_diffrn_reflns_limit_k_max 20
_diffrn_reflns_limit_k_min -20
_diffrn_reflns_limit_l_max 28
_diffrn_reflns_limit_l_min -28
_diffrn_reflns_number 84117
_diffrn_reflns_point_group_measured_fraction_full 0.999
_diffrn_reflns_point_group_measured_fraction_max 0.999
_diffrn_reflns_theta_full 25.242
_diffrn_reflns_theta_max 29.706
_diffrn_reflns_theta_min 2.051
_diffrn_source 'ImuS-focus sealed tube'
_exptl_absorpt_coefficient_mu 0.999
_exptl_absorpt_correction_type multi-scan
_exptl_absorpt_process_details 'sadabs V2012/1 (Bruker AXS Inc.)'
_exptl_crystal_colour colourless
_exptl_crystal_density_diffrn 1.156
_exptl_crystal_description block
_exptl_crystal_F_000 1824
_exptl_crystal_size_max 0.542
_exptl_crystal_size_mid 0.359
_exptl_crystal_size_min 0.298
_exptl_transmission_factor_max 0.7459
_exptl_transmission_factor_min 0.6121
_refine_diff_density_max 1.590
_refine_diff_density_min -0.403
_refine_diff_density_rms 0.079
_refine_ls_extinction_method none
_refine_ls_goodness_of_fit_ref 1.021
_refine_ls_hydrogen_treatment constr
_refine_ls_matrix_type full
_refine_ls_number_parameters 492
_refine_ls_number_reflns 13924
_refine_ls_number_restraints 369
_refine_ls_restrained_S_all 1.027
_refine_ls_R_factor_all 0.0520
_refine_ls_R_factor_gt 0.0349
_refine_ls_shift/su_max 0.003
_refine_ls_shift/su_mean 0.000
_refine_ls_structure_factor_coef Fsqd
_refine_ls_weighting_details 'w=1/[\s^2^(Fo^2^)+(0.0375P)^2^+3.4832P] where P=(Fo^2^+2Fc^2^)/3'
_refine_ls_weighting_scheme calc
_refine_ls_wR_factor_gt 0.0775
_refine_ls_wR_factor_ref 0.0868
_reflns_Friedel_coverage 0.000
_reflns_number_gt 10954
_reflns_number_total 13924
_reflns_threshold_expression 'I > 2\s(I)'
_cod_data_source_file d2dt03491c2.cif
_cod_data_source_block 3_mo_tb424_0m
_cod_depositor_comments 'Adding full bibliography for 7711884--7711886.cif.'
_cod_original_cell_volume 4913.2(9)
_cod_original_sg_symbol_H-M 'P 21/c'
_cod_database_code 7711886
_shelx_shelxl_version_number 2014/7
_shelx_space_group_comment
;
The symmetry employed for this shelxl refinement is uniquely defined
by the following loop, which should always be used as a source of
symmetry information in preference to the above space-group names.
They are only intended as comments.
;
_shelx_estimated_absorpt_t_min 0.614
_shelx_estimated_absorpt_t_max 0.755

loop_
_space_group_symop_operation_xyz
'x, y, z'
'-x, y+1/2, -z+1/2'
'-x, -y, -z'
'x, -y-1/2, z-1/2'

loop_
_atom_site_label
_atom_site_type_symbol
_atom_site_fract_x
_atom_site_fract_y
_atom_site_fract_z
_atom_site_U_iso_or_equiv
_atom_site_adp_type
_atom_site_occupancy
_atom_site_site_symmetry_order
_atom_site_calc_flag
_atom_site_refinement_flags_posn
_atom_site_refinement_flags_adp
_atom_site_refinement_flags_occupancy
_atom_site_disorder_assembly
_atom_site_disorder_group
La1 La 0.27631(2) 0.64228(2) 0.69586(2) 0.02442(4) Uani 1 1 d . . . . .
Si1 Si 0.48394(4) 0.60299(5) 0.85907(4) 0.03700(16) Uani 1 1 d . . . . .
Si2 Si 0.17228(4) 0.60511(4) 0.83318(3) 0.02575(12) Uani 1 1 d . . . . .
Si3 Si 0.07176(4) 0.74346(4) 0.58265(3) 0.02640(13) Uani 1 1 d . . . . .
Si4 Si 0.27045(4) 0.40743(4) 0.60667(3) 0.03081(14) Uani 1 1 d . . . . .
O1 O 0.35412(14) 0.73989(14) 0.62972(12) 0.0553(5) Uani 1 1 d . U . . .
O2 O 0.31435(11) 0.52878(12) 0.34417(9) 0.0407(4) Uani 1 1 d . . . . .
O3 O 0.18460(11) 0.45476(13) 0.19000(9) 0.0401(4) Uani 1 1 d . U . . .
O4 O 0.12129(10) 0.51173(11) 0.31085(9) 0.0337(4) Uani 1 1 d . . . . .
O5 O 0.23233(10) 0.34546(11) 0.32570(10) 0.0370(4) Uani 1 1 d . U . . .
C1 C 0.40943(15) 0.68562(17) 0.80564(14) 0.0366(5) Uani 1 1 d . . . . .
H1A H 0.4405 0.7281 0.7882 0.044 Uiso 1 1 calc R U . . .
H1AB H 0.3909 0.7189 0.8389 0.044 Uiso 1 1 calc R U . . .
C2 C 0.43171(16) 0.51615(18) 0.89281(14) 0.0387(6) Uani 1 1 d . . . . .
H2A H 0.3962 0.4793 0.8527 0.058 Uiso 1 1 calc R U . . .
H2B H 0.3977 0.5449 0.9153 0.058 Uiso 1 1 calc R U . . .
H2C H 0.4739 0.4788 0.9281 0.058 Uiso 1 1 calc R U . . .
C3 C 0.5725(2) 0.6448(3) 0.9407(2) 0.0824(14) Uani 1 1 d . . . . .
H3A H 0.6054 0.6875 0.9263 0.124 Uiso 1 1 calc R U . . .
H3B H 0.6077 0.5948 0.9657 0.124 Uiso 1 1 calc R U . . .
H3C H 0.5504 0.6741 0.9728 0.124 Uiso 1 1 calc R U . . .
C4 C 0.5317(2) 0.5475(2) 0.8013(2) 0.0650(10) Uani 1 1 d . . . . .
H4A H 0.4878 0.5213 0.7593 0.097 Uiso 1 1 calc R U . . .
H4B H 0.5699 0.5008 0.8288 0.097 Uiso 1 1 calc R U . . .
H4C H 0.5624 0.5916 0.7857 0.097 Uiso 1 1 calc R U . . .
C5 C 0.20603(14) 0.55403(15) 0.76757(12) 0.0261(4) Uani 1 1 d . . . . .
H5A H 0.1565 0.5249 0.7317 0.031 Uiso 1 1 calc R U . . .
H5AB H 0.2450 0.5059 0.7929 0.031 Uiso 1 1 calc R U . . .
C6 C 0.23228(16) 0.70942(17) 0.87336(13) 0.0351(5) Uani 1 1 d . . . . .
H6A H 0.2240 0.7532 0.8354 0.053 Uiso 1 1 calc R U . . .
H6B H 0.2916 0.6953 0.8970 0.053 Uiso 1 1 calc R U . . .
H6C H 0.2124 0.7340 0.9086 0.053 Uiso 1 1 calc R U . . .
C7 C 0.1837(2) 0.53268(18) 0.91270(14) 0.0454(7) Uani 1 1 d . . . . .
H7A H 0.1473 0.4808 0.8964 0.068 Uiso 1 1 calc R U . . .
H7B H 0.1682 0.5667 0.9468 0.068 Uiso 1 1 calc R U . . .
H7C H 0.2415 0.5130 0.9361 0.068 Uiso 1 1 calc R U . . .
C8 C 0.06049(15) 0.64027(16) 0.79046(14) 0.0345(5) Uani 1 1 d . . . . .
H8A H 0.0537 0.6830 0.7521 0.052 Uiso 1 1 calc R U . . .
H8B H 0.0439 0.6681 0.8266 0.052 Uiso 1 1 calc R U . . .
H8C H 0.0255 0.5881 0.7704 0.052 Uiso 1 1 calc R U . . .
C9 C 0.17017(14) 0.77268(16) 0.65488(13) 0.0317(5) Uani 1 1 d . . . . .
H9A H 0.1589 0.7936 0.6965 0.038 Uiso 1 1 calc R U . . .
H9AB H 0.1956 0.8226 0.6388 0.038 Uiso 1 1 calc R U . . .
C10 C -0.02493(16) 0.78721(19) 0.59157(14) 0.0381(6) Uani 1 1 d . . . . .
H10A H -0.0262 0.8521 0.5876 0.057 Uiso 1 1 calc R U . . .
H10B H -0.0246 0.7700 0.6383 0.057 Uiso 1 1 calc R U . . .
H10C H -0.0742 0.7622 0.5534 0.057 Uiso 1 1 calc R U . . .
C11 C 0.05942(17) 0.61911(16) 0.57822(14) 0.0367(6) Uani 1 1 d . . . . .
H11A H 0.0059 0.6034 0.5403 0.055 Uiso 1 1 calc R U . . .
H11B H 0.0613 0.5969 0.6243 0.055 Uiso 1 1 calc R U . . .
H11C H 0.1046 0.5923 0.5678 0.055 Uiso 1 1 calc R U . . .
C12 C 0.06728(17) 0.78091(17) 0.49259(13) 0.0376(6) Uani 1 1 d . . . . .
H12A H 0.0166 0.7580 0.4549 0.056 Uiso 1 1 calc R U . . .
H12B H 0.1159 0.7583 0.4852 0.056 Uiso 1 1 calc R U . . .
H12C H 0.0670 0.8460 0.4908 0.056 Uiso 1 1 calc R U . . .
C13 C 0.28872(17) 0.52658(17) 0.60444(13) 0.0361(5) Uani 1 1 d . . . . .
H13A H 0.2507 0.5473 0.5565 0.043 Uiso 1 1 calc R U . . .
H13B H 0.3457 0.5329 0.6059 0.043 Uiso 1 1 calc R U . . .
C14 C 0.16443(18) 0.3838(2) 0.6043(2) 0.0572(9) Uani 1 1 d . . . . .
H14A H 0.1225 0.4104 0.5612 0.086 Uiso 1 1 calc R U . . .
H14B H 0.1593 0.4093 0.6469 0.086 Uiso 1 1 calc R U . . .
H14C H 0.1558 0.3195 0.6036 0.086 Uiso 1 1 calc R U . . .
C15 C 0.2785(2) 0.3405(2) 0.53118(16) 0.0567(9) Uani 1 1 d . . . . .
H15A H 0.2368 0.3613 0.4855 0.085 Uiso 1 1 calc R U . . .
H15B H 0.2688 0.2776 0.5378 0.085 Uiso 1 1 calc R U . . .
H15C H 0.3341 0.3477 0.5310 0.085 Uiso 1 1 calc R U . . .
C16 C 0.34840(19) 0.3573(2) 0.69070(15) 0.0480(7) Uani 1 1 d . . . . .
H16A H 0.3361 0.2941 0.6926 0.072 Uiso 1 1 calc R U . . .
H16B H 0.3455 0.3876 0.7324 0.072 Uiso 1 1 calc R U . . .
H16C H 0.4043 0.3640 0.6910 0.072 Uiso 1 1 calc R U . . .
C18 C 0.4698(2) 0.7931(3) 0.61145(19) 0.0641(9) Uani 1 1 d . U . . .
H18A H 0.4995 0.8268 0.6561 0.077 Uiso 0.624(7) 1 calc R U P A 1
H18B H 0.5084 0.7786 0.5880 0.077 Uiso 0.624(7) 1 calc R U P A 1
H18C H 0.4922 0.7564 0.5826 0.077 Uiso 0.376(7) 1 calc R U P A 2
H18D H 0.5127 0.8374 0.6379 0.077 Uiso 0.376(7) 1 calc R U P A 2
C19 C 0.39354(19) 0.8411(2) 0.56184(18) 0.0597(8) Uani 1 1 d . U . . .
H19A H 0.3751 0.8169 0.5127 0.072 Uiso 0.624(7) 1 calc R U P A 1
H19B H 0.4051 0.9053 0.5605 0.072 Uiso 0.624(7) 1 calc R U P A 1
H19C H 0.3913 0.8455 0.5124 0.072 Uiso 0.376(7) 1 calc R U P A 2
H19D H 0.3875 0.9008 0.5798 0.072 Uiso 0.376(7) 1 calc R U P A 2
C21 C 0.37041(18) 0.5654(2) 0.31524(16) 0.0472(7) Uani 1 1 d . . . . .
H21A H 0.3503 0.6237 0.2926 0.057 Uiso 1 1 calc R U . . .
H21B H 0.3763 0.5250 0.2790 0.057 Uiso 1 1 calc R U . . .
C22 C 0.45172(19) 0.5752(3) 0.37837(19) 0.0612(9) Uani 1 1 d . . . . .
H22A H 0.4832 0.5187 0.3891 0.073 Uiso 1 1 calc R U . . .
H22B H 0.4864 0.6223 0.3700 0.073 Uiso 1 1 calc R U . . .
C23 C 0.42438(19) 0.6003(2) 0.43753(17) 0.0523(7) Uani 1 1 d . . . . .
H23A H 0.4160 0.6653 0.4384 0.063 Uiso 1 1 calc R U . . .
H23B H 0.4658 0.5813 0.4847 0.063 Uiso 1 1 calc R U . . .
C24 C 0.34340(19) 0.5512(2) 0.41925(15) 0.0490(7) Uani 1 1 d . . . . .
H24A H 0.3521 0.4967 0.4486 0.059 Uiso 1 1 calc R U . . .
H24B H 0.3023 0.5892 0.4283 0.059 Uiso 1 1 calc R U . . .
C27 C 0.1197(2) 0.4618(2) 0.06462(16) 0.0573(8) Uani 1 1 d . U . . .
H27A H 0.1155 0.5176 0.0376 0.069 Uiso 0.424(10) 1 calc R U P B 1
H27B H 0.0771 0.4197 0.0340 0.069 Uiso 0.424(10) 1 calc R U P B 1
H27C H 0.0667 0.4432 0.0262 0.069 Uiso 0.576(10) 1 calc R U P B 2
H27D H 0.1402 0.5156 0.0488 0.069 Uiso 0.576(10) 1 calc R U P B 2
C28 C 0.10779(16) 0.47943(18) 0.13258(13) 0.0362(5) Uani 1 1 d . U . . .
H28A H 0.0956 0.5430 0.1361 0.043 Uiso 1 1 calc R U . . .
H28B H 0.0612 0.4436 0.1344 0.043 Uiso 1 1 calc R U . . .
C29 C 0.06757(16) 0.58573(16) 0.27781(14) 0.0363(5) Uani 1 1 d . . . . .
H29A H 0.0294 0.5705 0.2284 0.044 Uiso 1 1 calc R U . . .
H29B H 0.1007 0.6383 0.2760 0.044 Uiso 1 1 calc R U . . .
C30 C 0.01929(17) 0.60433(18) 0.32386(15) 0.0408(6) Uani 1 1 d . . . . .
H30A H 0.0079 0.6686 0.3249 0.049 Uiso 1 1 calc R U . . .
H30B H -0.0340 0.5715 0.3064 0.049 Uiso 1 1 calc R U . . .
C31 C 0.07659(19) 0.57165(19) 0.39666(15) 0.0452(6) Uani 1 1 d . . . . .
H31A H 0.1192 0.6166 0.4221 0.054 Uiso 1 1 calc R U . . .
H31B H 0.0454 0.5557 0.4265 0.054 Uiso 1 1 calc R U . . .
C32 C 0.11479(18) 0.49135(19) 0.37805(14) 0.0408(6) Uani 1 1 d . . . . .
H32A H 0.1704 0.4794 0.4157 0.049 Uiso 1 1 calc R U . . .
H32B H 0.0793 0.4385 0.3730 0.049 Uiso 1 1 calc R U . . .
C35 C 0.2853(2) 0.2020(2) 0.3611(2) 0.0625(8) Uani 1 1 d . U . . .
H35A H 0.3011 0.1651 0.3280 0.075 Uiso 0.424(10) 1 calc R U P B 1
H35B H 0.3149 0.1791 0.4104 0.075 Uiso 0.424(10) 1 calc R U P B 1
H35C H 0.2890 0.1874 0.4099 0.075 Uiso 0.576(10) 1 calc R U P B 2
H35D H 0.3219 0.1612 0.3485 0.075 Uiso 0.576(10) 1 calc R U P B 2
C36 C 0.30897(16) 0.29639(18) 0.35710(14) 0.0379(5) Uani 1 1 d . U . . .
H36A H 0.3427 0.3194 0.4055 0.046 Uiso 1 1 calc R U . . .
H36B H 0.3418 0.3016 0.3271 0.046 Uiso 1 1 calc R U . . .
Li1 Li 0.2130(3) 0.4663(3) 0.2914(2) 0.0326(9) Uani 1 1 d . . . . .
C17 C 0.4269(4) 0.7113(4) 0.6242(4) 0.0609(12) Uani 0.624(7) 1 d . U P A 1
H17A H 0.4142 0.6690 0.5839 0.073 Uiso 0.624(7) 1 calc R U P A 1
H17B H 0.4631 0.6811 0.6689 0.073 Uiso 0.624(7) 1 calc R U P A 1
C20 C 0.3259(3) 0.8259(4) 0.5926(3) 0.0505(12) Uani 0.624(7) 1 d . U P A 1
H20A H 0.3263 0.8735 0.6264 0.061 Uiso 0.624(7) 1 calc R U P A 1
H20B H 0.2697 0.8212 0.5541 0.061 Uiso 0.624(7) 1 calc R U P A 1
C33 C 0.1651(7) 0.2851(8) 0.3117(6) 0.0377(17) Uani 0.424(10) 1 d . U P B 1
H33A H 0.1329 0.2795 0.2595 0.045 Uiso 0.424(10) 1 calc R U P B 1
H33B H 0.1274 0.3065 0.3342 0.045 Uiso 0.424(10) 1 calc R U P B 1
C26 C 0.2088(7) 0.4208(8) 0.0880(5) 0.0542(17) Uani 0.424(10) 1 d . U P B 1
H26A H 0.2094 0.3718 0.0557 0.065 Uiso 0.424(10) 1 calc R U P B 1
H26B H 0.2497 0.4664 0.0883 0.065 Uiso 0.424(10) 1 calc R U P B 1
C25 C 0.2272(7) 0.3862(7) 0.1644(5) 0.0438(16) Uani 0.424(10) 1 d . U P B 1
H25A H 0.2031 0.3265 0.1636 0.053 Uiso 0.424(10) 1 calc R U P B 1
H25B H 0.2876 0.3845 0.1939 0.053 Uiso 0.424(10) 1 calc R U P B 1
C34 C 0.2016(5) 0.1975(5) 0.3428(6) 0.0508(16) Uani 0.424(10) 1 d . U P B 1
H34A H 0.1896 0.1843 0.3856 0.061 Uiso 0.424(10) 1 calc R U P B 1
H34B H 0.1774 0.1497 0.3072 0.061 Uiso 0.424(10) 1 calc R U P B 1
C20A C 0.3293(5) 0.7728(7) 0.5684(5) 0.0538(17) Uani 0.376(7) 1 d . U P A 2
H20C H 0.2754 0.8029 0.5576 0.065 Uiso 0.376(7) 1 calc R U P A 2
H20D H 0.3204 0.7248 0.5328 0.065 Uiso 0.376(7) 1 calc R U P A 2
C33A C 0.1633(6) 0.2824(6) 0.2914(5) 0.0474(19) Uani 0.576(10) 1 d . U P B 2
H33C H 0.1196 0.2912 0.3105 0.057 Uiso 0.576(10) 1 calc R U P B 2
H33D H 0.1384 0.2924 0.2390 0.057 Uiso 0.576(10) 1 calc R U P B 2
C26A C 0.1792(5) 0.3926(5) 0.0810(3) 0.0491(13) Uani 0.576(10) 1 d . U P B 2
H26C H 0.2093 0.3935 0.0486 0.059 Uiso 0.576(10) 1 calc R U P B 2
H26D H 0.1531 0.3337 0.0784 0.059 Uiso 0.576(10) 1 calc R U P B 2
C25A C 0.2368(5) 0.4160(7) 0.1583(4) 0.0575(17) Uani 0.576(10) 1 d . U P B 2
H25C H 0.2644 0.3620 0.1848 0.069 Uiso 0.576(10) 1 calc R U P B 2
H25D H 0.2800 0.4587 0.1586 0.069 Uiso 0.576(10) 1 calc R U P B 2
C34A C 0.1951(4) 0.1953(4) 0.3062(4) 0.0499(14) Uani 0.576(10) 1 d . U P B 2
H34C H 0.1934 0.1664 0.2618 0.060 Uiso 0.576(10) 1 calc R U P B 2
H34D H 0.1615 0.1595 0.3260 0.060 Uiso 0.576(10) 1 calc R U P B 2
C17A C 0.4543(7) 0.7390(9) 0.6603(7) 0.069(2) Uani 0.376(7) 1 d . U P A 2
H17C H 0.4791 0.7638 0.7093 0.082 Uiso 0.376(7) 1 calc R U P A 2
H17D H 0.4760 0.6782 0.6604 0.082 Uiso 0.376(7) 1 calc R U P A 2

loop_
_atom_site_aniso_label
_atom_site_aniso_U_11
_atom_site_aniso_U_22
_atom_site_aniso_U_33
_atom_site_aniso_U_23
_atom_site_aniso_U_13
_atom_site_aniso_U_12
La1 0.02580(7) 0.02445(6) 0.02768(7) 0.00147(5) 0.01551(5) 0.00115(5)
Si1 0.0239(3) 0.0413(4) 0.0421(4) 0.0006(3) 0.0089(3) -0.0040(3)
Si2 0.0283(3) 0.0284(3) 0.0238(3) 0.0020(2) 0.0138(2) 0.0008(2)
Si3 0.0292(3) 0.0281(3) 0.0242(3) 0.0028(2) 0.0130(3) 0.0023(2)
Si4 0.0334(3) 0.0336(3) 0.0257(3) -0.0017(2) 0.0119(3) 0.0079(3)
O1 0.0676(12) 0.0460(11) 0.0746(13) 0.0201(9) 0.0522(11) 0.0058(9)
O2 0.0437(10) 0.0467(11) 0.0363(10) -0.0082(8) 0.0206(8) -0.0150(8)
O3 0.0419(9) 0.0506(11) 0.0287(8) -0.0038(7) 0.0147(7) 0.0098(8)
O4 0.0365(9) 0.0350(9) 0.0360(9) 0.0064(7) 0.0213(8) 0.0076(7)
O5 0.0274(8) 0.0307(8) 0.0518(10) 0.0041(7) 0.0143(7) 0.0029(6)
C1 0.0302(12) 0.0317(13) 0.0486(15) -0.0040(11) 0.0163(11) -0.0026(10)
C2 0.0323(13) 0.0403(14) 0.0427(14) 0.0012(11) 0.0139(11) 0.0032(11)
C3 0.057(2) 0.081(3) 0.071(3) 0.007(2) -0.0160(19) -0.0312(19)
C4 0.0520(19) 0.077(2) 0.081(2) 0.0261(19) 0.0428(19) 0.0257(17)
C5 0.0251(11) 0.0287(11) 0.0262(11) 0.0015(8) 0.0117(9) 0.0008(8)
C6 0.0350(13) 0.0412(14) 0.0279(12) -0.0051(10) 0.0110(10) -0.0051(10)
C7 0.071(2) 0.0410(14) 0.0354(14) 0.0094(11) 0.0331(14) 0.0103(13)
C8 0.0286(12) 0.0368(13) 0.0415(14) -0.0026(10) 0.0174(11) 0.0000(10)
C9 0.0317(12) 0.0304(12) 0.0343(12) -0.0026(9) 0.0144(10) 0.0052(9)
C10 0.0327(13) 0.0511(16) 0.0342(13) 0.0062(11) 0.0171(11) 0.0068(11)
C11 0.0420(14) 0.0338(13) 0.0311(12) 0.0031(10) 0.0108(11) -0.0050(11)
C12 0.0499(15) 0.0367(13) 0.0329(13) 0.0032(10) 0.0235(12) -0.0010(11)
C13 0.0414(14) 0.0394(14) 0.0336(13) 0.0002(10) 0.0213(11) 0.0062(11)
C14 0.0367(15) 0.0428(16) 0.091(3) -0.0251(16) 0.0242(16) -0.0056(12)
C15 0.093(3) 0.0419(16) 0.0372(15) 0.0038(12) 0.0280(16) 0.0293(16)
C16 0.0460(16) 0.0509(17) 0.0378(15) 0.0081(12) 0.0061(12) -0.0030(13)
C18 0.0537(15) 0.0786(19) 0.0586(18) 0.0205(15) 0.0204(13) -0.0132(13)
C19 0.0458(13) 0.0781(19) 0.0512(16) 0.0237(14) 0.0146(12) -0.0211(12)
C21 0.0487(16) 0.0512(17) 0.0523(17) -0.0092(13) 0.0312(14) -0.0166(13)
C22 0.0380(16) 0.067(2) 0.079(2) 0.0016(18) 0.0229(16) -0.0032(15)
C23 0.0519(18) 0.0452(17) 0.0463(17) 0.0020(13) 0.0044(14) -0.0043(14)
C24 0.0560(18) 0.0563(18) 0.0343(14) -0.0070(12) 0.0172(13) -0.0125(14)
C27 0.0621(17) 0.076(2) 0.0377(13) -0.0013(12) 0.0241(12) 0.0105(14)
C28 0.0378(11) 0.0390(13) 0.0327(10) 0.0010(9) 0.0148(9) 0.0001(10)
C29 0.0412(14) 0.0311(12) 0.0411(14) 0.0081(10) 0.0211(12) 0.0060(10)
C30 0.0409(14) 0.0338(13) 0.0540(16) -0.0016(12) 0.0254(13) 0.0053(11)
C31 0.0597(18) 0.0426(15) 0.0411(15) -0.0085(12) 0.0281(14) -0.0041(13)
C32 0.0469(15) 0.0458(15) 0.0368(14) 0.0100(11) 0.0241(12) 0.0084(12)
C35 0.0552(14) 0.0441(14) 0.070(2) 0.0056(12) 0.0051(14) 0.0086(11)
C36 0.0318(11) 0.0453(12) 0.0352(12) -0.0011(10) 0.0115(9) 0.0119(9)
Li1 0.035(2) 0.033(2) 0.035(2) -0.0016(16) 0.0192(18) 0.0013(17)
C17 0.066(2) 0.056(2) 0.083(3) 0.0120(19) 0.055(2) 0.0031(16)
C20 0.0461(19) 0.0409(19) 0.064(3) 0.0171(18) 0.0215(18) -0.0107(15)
C33 0.0312(18) 0.035(2) 0.048(4) 0.004(2) 0.016(2) -0.0010(14)
C26 0.058(3) 0.072(4) 0.038(2) 0.000(3) 0.025(2) 0.010(3)
C25 0.048(3) 0.052(3) 0.037(2) -0.005(2) 0.022(2) 0.010(3)
C34 0.0536(19) 0.034(2) 0.052(4) 0.004(3) 0.007(2) 0.0049(16)
C20A 0.050(2) 0.053(3) 0.069(2) 0.0183(19) 0.0355(18) -0.010(2)
C33A 0.0371(18) 0.0366(17) 0.059(4) 0.006(2) 0.008(2) -0.0046(13)
C26A 0.055(2) 0.060(3) 0.0386(19) -0.0047(19) 0.0253(18) 0.002(2)
C25A 0.052(2) 0.079(4) 0.046(2) -0.011(2) 0.0249(17) 0.014(2)
C34A 0.0500(18) 0.0372(19) 0.052(3) 0.005(2) 0.009(2) 0.0032(14)
C17A 0.063(2) 0.078(4) 0.080(3) 0.031(3) 0.0438(19) 0.0070(19)

loop_
_atom_type_symbol
_atom_type_description
_atom_type_scat_dispersion_real
_atom_type_scat_dispersion_imag
_atom_type_scat_source
C C 0.0033 0.0016 'International Tables Vol C Tables 4.2.6.8 and 6.1.1.4'
H H 0.0000 0.0000 'International Tables Vol C Tables 4.2.6.8 and 6.1.1.4'
O O 0.0106 0.0060 'International Tables Vol C Tables 4.2.6.8 and 6.1.1.4'
Li Li -0.0003 0.0001 'International Tables Vol C Tables 4.2.6.8 and 6.1.1.4'
Si Si 0.0817 0.0704 'International Tables Vol C Tables 4.2.6.8 and 6.1.1.4'
La La -0.2871 2.4523 'International Tables Vol C Tables 4.2.6.8 and 6.1.1.4'

loop_
_geom_angle_atom_site_label_1
_geom_angle_atom_site_label_2
_geom_angle_atom_site_label_3
_geom_angle
_geom_angle_site_symmetry_1
_geom_angle_site_symmetry_3
_geom_angle_publ_flag
C1 La1 C9 111.84(8) . . ?
C1 La1 C5 96.29(8) . . ?
C9 La1 C5 97.48(7) . . ?
C1 La1 C13 118.72(8) . . ?
C9 La1 C13 121.47(8) . . ?
C5 La1 C13 104.11(8) . . ?
C1 La1 O1 80.33(8) . . ?
C9 La1 O1 82.23(7) . . ?
C5 La1 O1 176.18(7) . . ?
C13 La1 O1 79.18(8) . . ?
C1 Si1 C2 110.95(12) . . ?
C1 Si1 C3 116.52(16) . . ?
C2 Si1 C3 105.27(16) . . ?
C1 Si1 C4 108.75(14) . . ?
C2 Si1 C4 108.46(15) . . ?
C3 Si1 C4 106.6(2) . . ?
C5 Si2 C8 110.93(11) . . ?
C5 Si2 C6 112.49(11) . . ?
C8 Si2 C6 105.50(11) . . ?
C5 Si2 C7 114.99(11) . . ?
C8 Si2 C7 107.46(13) . . ?
C6 Si2 C7 104.83(13) . . ?
C9 Si3 C11 109.43(11) . . ?
C9 Si3 C12 112.05(12) . . ?
C11 Si3 C12 106.90(12) . . ?
C9 Si3 C10 115.95(11) . . ?
C11 Si3 C10 105.16(13) . . ?
C12 Si3 C10 106.78(12) . . ?
C13 Si4 C14 111.55(13) . . ?
C13 Si4 C16 110.24(13) . . ?
C14 Si4 C16 107.95(16) . . ?
C13 Si4 C15 115.87(13) . . ?
C14 Si4 C15 105.40(16) . . ?
C16 Si4 C15 105.36(14) . . ?
C17 O1 C20 111.3(3) . . ?
C20A O1 C17A 106.8(5) . . ?
C20A O1 La1 131.8(4) . . ?
C17 O1 La1 121.9(3) . . ?
C20 O1 La1 126.8(2) . . ?
C17A O1 La1 119.2(4) . . ?
C21 O2 C24 109.0(2) . . ?
C21 O2 Li1 126.1(2) . . ?
C24 O2 Li1 124.8(2) . . ?
C25A O3 C28 107.4(4) . . ?
C28 O3 C25 109.5(4) . . ?
C25A O3 Li1 125.0(4) . . ?
C28 O3 Li1 127.58(19) . . ?
C25 O3 Li1 118.8(4) . . ?
C29 O4 C32 109.00(18) . . ?
C29 O4 Li1 128.59(19) . . ?
C32 O4 Li1 119.88(19) . . ?
C33 O5 C36 108.2(6) . . ?
C36 O5 C33A 109.0(5) . . ?
C33 O5 Li1 121.0(5) . . ?
C36 O5 Li1 130.1(2) . . ?
C33A O5 Li1 116.1(4) . . ?
Si1 C1 La1 122.09(12) . . ?
Si1 C1 H1A 106.8 . . ?
La1 C1 H1A 106.8 . . ?
Si1 C1 H1AB 106.8 . . ?
La1 C1 H1AB 106.8 . . ?
H1A C1 H1AB 106.7 . . ?
Si1 C2 H2A 109.5 . . ?
Si1 C2 H2B 109.5 . . ?
H2A C2 H2B 109.5 . . ?
Si1 C2 H2C 109.5 . . ?
H2A C2 H2C 109.5 . . ?
H2B C2 H2C 109.5 . . ?
Si1 C3 H3A 109.5 . . ?
Si1 C3 H3B 109.5 . . ?
H3A C3 H3B 109.5 . . ?
Si1 C3 H3C 109.5 . . ?
H3A C3 H3C 109.5 . . ?
H3B C3 H3C 109.5 . . ?
Si1 C4 H4A 109.5 . . ?
Si1 C4 H4B 109.5 . . ?
H4A C4 H4B 109.5 . . ?
Si1 C4 H4C 109.5 . . ?
H4A C4 H4C 109.5 . . ?
H4B C4 H4C 109.5 . . ?
Si2 C5 La1 123.36(11) . . ?
Si2 C5 H5A 106.5 . . ?
La1 C5 H5A 106.5 . . ?
Si2 C5 H5AB 106.5 . . ?
La1 C5 H5AB 106.5 . . ?
H5A C5 H5AB 106.5 . . ?
Si2 C6 H6A 109.5 . . ?
Si2 C6 H6B 109.5 . . ?
H6A C6 H6B 109.5 . . ?
Si2 C6 H6C 109.5 . . ?
H6A C6 H6C 109.5 . . ?
H6B C6 H6C 109.5 . . ?
Si2 C7 H7A 109.5 . . ?
Si2 C7 H7B 109.5 . . ?
H7A C7 H7B 109.5 . . ?
Si2 C7 H7C 109.5 . . ?
H7A C7 H7C 109.5 . . ?
H7B C7 H7C 109.5 . . ?
Si2 C8 H8A 109.5 . . ?
Si2 C8 H8B 109.5 . . ?
H8A C8 H8B 109.5 . . ?
Si2 C8 H8C 109.5 . . ?
H8A C8 H8C 109.5 . . ?
H8B C8 H8C 109.5 . . ?
Si3 C9 La1 113.90(11) . . ?
Si3 C9 H9A 108.8 . . ?
La1 C9 H9A 108.8 . . ?
Si3 C9 H9AB 108.8 . . ?
La1 C9 H9AB 108.8 . . ?
H9A C9 H9AB 107.7 . . ?
Si3 C10 H10A 109.5 . . ?
Si3 C10 H10B 109.5 . . ?
H10A C10 H10B 109.5 . . ?
Si3 C10 H10C 109.5 . . ?
H10A C10 H10C 109.5 . . ?
H10B C10 H10C 109.5 . . ?
Si3 C11 H11A 109.5 . . ?
Si3 C11 H11B 109.5 . . ?
H11A C11 H11B 109.5 . . ?
Si3 C11 H11C 109.5 . . ?
H11A C11 H11C 109.5 . . ?
H11B C11 H11C 109.5 . . ?
Si3 C12 H12A 109.5 . . ?
Si3 C12 H12B 109.5 . . ?
H12A C12 H12B 109.5 . . ?
Si3 C12 H12C 109.5 . . ?
H12A C12 H12C 109.5 . . ?
H12B C12 H12C 109.5 . . ?
Si4 C13 La1 124.99(12) . . ?
Si4 C13 H13A 106.1 . . ?
La1 C13 H13A 106.1 . . ?
Si4 C13 H13B 106.1 . . ?
La1 C13 H13B 106.1 . . ?
H13A C13 H13B 106.3 . . ?
Si4 C14 H14A 109.5 . . ?
Si4 C14 H14B 109.5 . . ?
H14A C14 H14B 109.5 . . ?
Si4 C14 H14C 109.5 . . ?
H14A C14 H14C 109.5 . . ?
H14B C14 H14C 109.5 . . ?
Si4 C15 H15A 109.5 . . ?
Si4 C15 H15B 109.5 . . ?
H15A C15 H15B 109.5 . . ?
Si4 C15 H15C 109.5 . . ?
H15A C15 H15C 109.5 . . ?
H15B C15 H15C 109.5 . . ?
Si4 C16 H16A 109.5 . . ?
Si4 C16 H16B 109.5 . . ?
H16A C16 H16B 109.5 . . ?
Si4 C16 H16C 109.5 . . ?
H16A C16 H16C 109.5 . . ?
H16B C16 H16C 109.5 . . ?
C17A C18 C19 113.0(5) . . ?
C19 C18 C17 97.9(3) . . ?
C19 C18 H18A 112.2 . . ?
C17 C18 H18A 112.2 . . ?
C19 C18 H18B 112.2 . . ?
C17 C18 H18B 112.2 . . ?
H18A C18 H18B 109.8 . . ?
C17A C18 H18C 109.0 . . ?
C19 C18 H18C 109.0 . . ?
C17A C18 H18D 109.0 . . ?
C19 C18 H18D 109.0 . . ?
H18C C18 H18D 107.8 . . ?
C18 C19 C20 105.9(3) . . ?
C18 C19 C20A 96.0(4) . . ?
C18 C19 H19A 110.6 . . ?
C20 C19 H19A 110.6 . . ?
C18 C19 H19B 110.5 . . ?
C20 C19 H19B 110.6 . . ?
H19A C19 H19B 108.7 . . ?
C18 C19 H19C 112.5 . . ?
C20A C19 H19C 112.5 . . ?
C18 C19 H19D 112.5 . . ?
C20A C19 H19D 112.5 . . ?
H19C C19 H19D 110.1 . . ?
O2 C21 C22 105.0(2) . . ?
O2 C21 H21A 110.7 . . ?
C22 C21 H21A 110.7 . . ?
O2 C21 H21B 110.7 . . ?
C22 C21 H21B 110.7 . . ?
H21A C21 H21B 108.8 . . ?
C23 C22 C21 102.4(2) . . ?
C23 C22 H22A 111.3 . . ?
C21 C22 H22A 111.3 . . ?
C23 C22 H22B 111.3 . . ?
C21 C22 H22B 111.3 . . ?
H22A C22 H22B 109.2 . . ?
C22 C23 C24 103.9(2) . . ?
C22 C23 H23A 111.0 . . ?
C24 C23 H23A 111.0 . . ?
C22 C23 H23B 111.0 . . ?
C24 C23 H23B 111.0 . . ?
H23A C23 H23B 109.0 . . ?
O2 C24 C23 106.5(2) . . ?
O2 C24 H24A 110.4 . . ?
C23 C24 H24A 110.4 . . ?
O2 C24 H24B 110.4 . . ?
C23 C24 H24B 110.4 . . ?
H24A C24 H24B 108.6 . . ?
C26A C27 C28 105.5(3) . . ?
C28 C27 C26 105.7(4) . . ?
C28 C27 H27A 110.6 . . ?
C26 C27 H27A 110.6 . . ?
C28 C27 H27B 110.6 . . ?
C26 C27 H27B 110.6 . . ?
H27A C27 H27B 108.7 . . ?
C26A C27 H27C 110.6 . . ?
C28 C27 H27C 110.6 . . ?
C26A C27 H27D 110.6 . . ?
C28 C27 H27D 110.6 . . ?
H27C C27 H27D 108.8 . . ?
O3 C28 C27 106.2(2) . . ?
O3 C28 H28A 110.5 . . ?
C27 C28 H28A 110.5 . . ?
O3 C28 H28B 110.5 . . ?
C27 C28 H28B 110.5 . . ?
H28A C28 H28B 108.7 . . ?
O4 C29 C30 106.01(19) . . ?
O4 C29 H29A 110.5 . . ?
C30 C29 H29A 110.5 . . ?
O4 C29 H29B 110.5 . . ?
C30 C29 H29B 110.5 . . ?
H29A C29 H29B 108.7 . . ?
C31 C30 C29 103.1(2) . . ?
C31 C30 H30A 111.1 . . ?
C29 C30 H30A 111.1 . . ?
C31 C30 H30B 111.1 . . ?
C29 C30 H30B 111.1 . . ?
H30A C30 H30B 109.1 . . ?
C32 C31 C30 102.0(2) . . ?
C32 C31 H31A 111.4 . . ?
C30 C31 H31A 111.4 . . ?
C32 C31 H31B 111.4 . . ?
C30 C31 H31B 111.4 . . ?
H31A C31 H31B 109.2 . . ?
O4 C32 C31 105.8(2) . . ?
O4 C32 H32A 110.6 . . ?
C31 C32 H32A 110.6 . . ?
O4 C32 H32B 110.6 . . ?
C31 C32 H32B 110.6 . . ?
H32A C32 H32B 108.7 . . ?
C34 C35 C36 108.9(4) . . ?
C36 C35 C34A 104.5(3) . . ?
C34 C35 H35A 109.9 . . ?
C36 C35 H35A 109.9 . . ?
C34 C35 H35B 109.9 . . ?
C36 C35 H35B 109.9 . . ?
H35A C35 H35B 108.3 . . ?
C36 C35 H35C 110.8 . . ?
C34A C35 H35C 110.8 . . ?
C36 C35 H35D 110.8 . . ?
C34A C35 H35D 110.8 . . ?
H35C C35 H35D 108.9 . . ?
O5 C36 C35 106.4(2) . . ?
O5 C36 H36A 110.4 . . ?
C35 C36 H36A 110.4 . . ?
O5 C36 H36B 110.4 . . ?
C35 C36 H36B 110.4 . . ?
H36A C36 H36B 108.6 . . ?
O4 Li1 O2 111.9(2) . . ?
O4 Li1 O3 111.4(2) . . ?
O2 Li1 O3 115.9(2) . . ?
O4 Li1 O5 107.7(2) . . ?
O2 Li1 O5 105.5(2) . . ?
O3 Li1 O5 103.6(2) . . ?
O1 C17 C18 106.9(4) . . ?
O1 C17 H17A 110.3 . . ?
C18 C17 H17A 110.3 . . ?
O1 C17 H17B 110.3 . . ?
C18 C17 H17B 110.3 . . ?
H17A C17 H17B 108.6 . . ?
O1 C20 C19 100.3(4) . . ?
O1 C20 H20A 111.7 . . ?
C19 C20 H20A 111.7 . . ?
O1 C20 H20B 111.7 . . ?
C19 C20 H20B 111.7 . . ?
H20A C20 H20B 109.5 . . ?
O5 C33 C34 107.2(9) . . ?
O5 C33 H33A 110.3 . . ?
C34 C33 H33A 110.3 . . ?
O5 C33 H33B 110.3 . . ?
C34 C33 H33B 110.3 . . ?
H33A C33 H33B 108.5 . . ?
C25 C26 C27 103.3(7) . . ?
C25 C26 H26A 111.1 . . ?
C27 C26 H26A 111.1 . . ?
C25 C26 H26B 111.1 . . ?
C27 C26 H26B 111.1 . . ?
H26A C26 H26B 109.1 . . ?
O3 C25 C26 100.3(7) . . ?
O3 C25 H25A 111.7 . . ?
C26 C25 H25A 111.7 . . ?
O3 C25 H25B 111.7 . . ?
C26 C25 H25B 111.7 . . ?
H25A C25 H25B 109.5 . . ?
C35 C34 C33 108.0(7) . . ?
C35 C34 H34A 110.1 . . ?
C33 C34 H34A 110.1 . . ?
C35 C34 H34B 110.1 . . ?
C33 C34 H34B 110.1 . . ?
H34A C34 H34B 108.4 . . ?
O1 C20A C19 111.3(7) . . ?
O1 C20A H20C 109.4 . . ?
C19 C20A H20C 109.4 . . ?
O1 C20A H20D 109.4 . . ?
C19 C20A H20D 109.4 . . ?
H20C C20A H20D 108.0 . . ?
C34A C33A O5 108.4(7) . . ?
C34A C33A H33C 110.0 . . ?
O5 C33A H33C 110.0 . . ?
C34A C33A H33D 110.0 . . ?
O5 C33A H33D 110.0 . . ?
H33C C33A H33D 108.4 . . ?
C27 C26A C25A 101.5(5) . . ?
C27 C26A H26C 111.5 . . ?
C25A C26A H26C 111.5 . . ?
C27 C26A H26D 111.5 . . ?
C25A C26A H26D 111.5 . . ?
H26C C26A H26D 109.3 . . ?
O3 C25A C26A 105.8(6) . . ?
O3 C25A H25C 110.6 . . ?
C26A C25A H25C 110.6 . . ?
O3 C25A H25D 110.6 . . ?
C26A C25A H25D 110.6 . . ?
H25C C25A H25D 108.7 . . ?
C33A C34A C35 107.5(5) . . ?
C33A C34A H34C 110.2 . . ?
C35 C34A H34C 110.2 . . ?
C33A C34A H34D 110.2 . . ?
C35 C34A H34D 110.2 . . ?
H34C C34A H34D 108.5 . . ?
C18 C17A O1 101.8(7) . . ?
C18 C17A H17C 111.4 . . ?
O1 C17A H17C 111.4 . . ?
C18 C17A H17D 111.4 . . ?
O1 C17A H17D 111.4 . . ?
H17C C17A H17D 109.3 . . ?

loop_
_geom_bond_atom_site_label_1
_geom_bond_atom_site_label_2
_geom_bond_distance
_geom_bond_site_symmetry_2
_geom_bond_publ_flag
La1 C1 2.598(3) . ?
La1 C9 2.605(2) . ?
La1 C5 2.605(2) . ?
La1 C13 2.614(2) . ?
La1 O1 2.6895(18) . ?
Si1 C1 1.821(3) . ?
Si1 C2 1.871(3) . ?
Si1 C3 1.880(3) . ?
Si1 C4 1.880(3) . ?
Si2 C5 1.823(2) . ?
Si2 C8 1.878(2) . ?
Si2 C6 1.888(3) . ?
Si2 C7 1.892(3) . ?
Si3 C9 1.825(2) . ?
Si3 C11 1.883(3) . ?
Si3 C12 1.884(2) . ?
Si3 C10 1.887(3) . ?
Si4 C13 1.826(3) . ?
Si4 C14 1.869(3) . ?
Si4 C16 1.875(3) . ?
Si4 C15 1.884(3) . ?
O1 C20A 1.249(9) . ?
O1 C17 1.388(6) . ?
O1 C20 1.482(5) . ?
O1 C17A 1.614(11) . ?
O2 C21 1.434(3) . ?
O2 C24 1.444(3) . ?
O2 Li1 1.921(5) . ?
O3 C25A 1.431(7) . ?
O3 C28 1.440(3) . ?
O3 C25 1.481(9) . ?
O3 Li1 1.925(4) . ?
O4 C29 1.442(3) . ?
O4 C32 1.444(3) . ?
O4 Li1 1.920(4) . ?
O5 C33 1.424(11) . ?
O5 C36 1.442(3) . ?
O5 C33A 1.479(8) . ?
O5 Li1 1.930(5) . ?
C1 H1A 0.9900 . ?
C1 H1AB 0.9900 . ?
C2 H2A 0.9800 . ?
C2 H2B 0.9800 . ?
C2 H2C 0.9800 . ?
C3 H3A 0.9800 . ?
C3 H3B 0.9800 . ?
C3 H3C 0.9800 . ?
C4 H4A 0.9800 . ?
C4 H4B 0.9800 . ?
C4 H4C 0.9800 . ?
C5 H5A 0.9900 . ?
C5 H5AB 0.9900 . ?
C6 H6A 0.9800 . ?
C6 H6B 0.9800 . ?
C6 H6C 0.9800 . ?
C7 H7A 0.9800 . ?
C7 H7B 0.9800 . ?
C7 H7C 0.9800 . ?
C8 H8A 0.9800 . ?
C8 H8B 0.9800 . ?
C8 H8C 0.9800 . ?
C9 H9A 0.9900 . ?
C9 H9AB 0.9900 . ?
C10 H10A 0.9800 . ?
C10 H10B 0.9800 . ?
C10 H10C 0.9800 . ?
C11 H11A 0.9800 . ?
C11 H11B 0.9800 . ?
C11 H11C 0.9800 . ?
C12 H12A 0.9800 . ?
C12 H12B 0.9800 . ?
C12 H12C 0.9800 . ?
C13 H13A 0.9900 . ?
C13 H13B 0.9900 . ?
C14 H14A 0.9800 . ?
C14 H14B 0.9800 . ?
C14 H14C 0.9800 . ?
C15 H15A 0.9800 . ?
C15 H15B 0.9800 . ?
C15 H15C 0.9800 . ?
C16 H16A 0.9800 . ?
C16 H16B 0.9800 . ?
C16 H16C 0.9800 . ?
C18 C17A 1.388(10) . ?
C18 C19 1.504(5) . ?
C18 C17 1.516(6) . ?
C18 H18A 0.9900 . ?
C18 H18B 0.9900 . ?
C18 H18C 0.9900 . ?
C18 H18D 0.9900 . ?
C19 C20 1.553(6) . ?
C19 C20A 1.566(8) . ?
C19 H19A 0.9900 . ?
C19 H19B 0.9900 . ?
C19 H19C 0.9900 . ?
C19 H19D 0.9900 . ?
C21 C22 1.503(4) . ?
C21 H21A 0.9900 . ?
C21 H21B 0.9900 . ?
C22 C23 1.503(5) . ?
C22 H22A 0.9900 . ?
C22 H22B 0.9900 . ?
C23 C24 1.509(4) . ?
C23 H23A 0.9900 . ?
C23 H23B 0.9900 . ?
C24 H24A 0.9900 . ?
C24 H24B 0.9900 . ?
C27 C26A 1.417(7) . ?
C27 C28 1.495(4) . ?
C27 C26 1.567(10) . ?
C27 H27A 0.9900 . ?
C27 H27B 0.9900 . ?
C27 H27C 0.9900 . ?
C27 H27D 0.9900 . ?
C28 H28A 0.9900 . ?
C28 H28B 0.9900 . ?
C29 C30 1.509(3) . ?
C29 H29A 0.9900 . ?
C29 H29B 0.9900 . ?
C30 C31 1.506(4) . ?
C30 H30A 0.9900 . ?
C30 H30B 0.9900 . ?
C31 C32 1.499(4) . ?
C31 H31A 0.9900 . ?
C31 H31B 0.9900 . ?
C32 H32A 0.9900 . ?
C32 H32B 0.9900 . ?
C35 C34 1.363(9) . ?
C35 C36 1.491(4) . ?
C35 C34A 1.538(7) . ?
C35 H35A 0.9900 . ?
C35 H35B 0.9900 . ?
C35 H35C 0.9900 . ?
C35 H35D 0.9900 . ?
C36 H36A 0.9900 . ?
C36 H36B 0.9900 . ?
C17 H17A 0.9900 . ?
C17 H17B 0.9900 . ?
C20 H20A 0.9900 . ?
C20 H20B 0.9900 . ?
C33 C34 1.493(13) . ?
C33 H33A 0.9900 . ?
C33 H33B 0.9900 . ?
C26 C25 1.545(15) . ?
C26 H26A 0.9900 . ?
C26 H26B 0.9900 . ?
C25 H25A 0.9900 . ?
C25 H25B 0.9900 . ?
C34 H34A 0.9900 . ?
C34 H34B 0.9900 . ?
C20A H20C 0.9900 . ?
C20A H20D 0.9900 . ?
C33A C34A 1.409(10) . ?
C33A H33C 0.9900 . ?
C33A H33D 0.9900 . ?
C26A C25A 1.536(12) . ?
C26A H26C 0.9900 . ?
C26A H26D 0.9900 . ?
C25A H25C 0.9900 . ?
C25A H25D 0.9900 . ?
C34A H34C 0.9900 . ?
C34A H34D 0.9900 . ?
C17A H17C 0.9900 . ?
C17A H17D 0.9900 . ?

loop_
_geom_torsion_atom_site_label_1
_geom_torsion_atom_site_label_2
_geom_torsion_atom_site_label_3
_geom_torsion_atom_site_label_4
_geom_torsion
_geom_torsion_site_symmetry_1
_geom_torsion_site_symmetry_2
_geom_torsion_site_symmetry_3
_geom_torsion_site_symmetry_4
_geom_torsion_publ_flag
C2 Si1 C1 La1 -55.00(18) . . . . ?
C3 Si1 C1 La1 -175.42(19) . . . . ?
C4 Si1 C1 La1 64.20(19) . . . . ?
C8 Si2 C5 La1 92.56(14) . . . . ?
C6 Si2 C5 La1 -25.34(16) . . . . ?
C7 Si2 C5 La1 -145.25(14) . . . . ?
C11 Si3 C9 La1 19.03(15) . . . . ?
C12 Si3 C9 La1 -99.36(13) . . . . ?
C10 Si3 C9 La1 137.72(12) . . . . ?
C14 Si4 C13 La1 56.4(2) . . . . ?
C16 Si4 C13 La1 -63.53(19) . . . . ?
C15 Si4 C13 La1 176.97(15) . . . . ?
C17 C18 C19 C20 39.9(5) . . . . ?
C17A C18 C19 C20A -24.5(10) . . . . ?
C24 O2 C21 C22 24.4(3) . . . . ?
Li1 O2 C21 C22 -159.2(2) . . . . ?
O2 C21 C22 C23 -35.7(3) . . . . ?
C21 C22 C23 C24 33.2(3) . . . . ?
C21 O2 C24 C23 -3.0(3) . . . . ?
Li1 O2 C24 C23 -179.5(2) . . . . ?
C22 C23 C24 O2 -19.4(3) . . . . ?
C25A O3 C28 C27 -5.4(5) . . . . ?
C25 O3 C28 C27 -26.6(5) . . . . ?
Li1 O3 C28 C27 176.7(3) . . . . ?
C26A C27 C28 O3 27.5(5) . . . . ?
C26 C27 C28 O3 2.4(6) . . . . ?
C32 O4 C29 C30 -6.3(3) . . . . ?
Li1 O4 C29 C30 -167.9(2) . . . . ?
O4 C29 C30 C31 27.1(3) . . . . ?
C29 C30 C31 C32 -36.6(3) . . . . ?
C29 O4 C32 C31 -17.3(3) . . . . ?
Li1 O4 C32 C31 146.2(2) . . . . ?
C30 C31 C32 O4 33.6(3) . . . . ?
C33 O5 C36 C35 0.6(6) . . . . ?
C33A O5 C36 C35 -16.1(5) . . . . ?
Li1 O5 C36 C35 -170.0(3) . . . . ?
C34 C35 C36 O5 -7.7(6) . . . . ?
C34A C35 C36 O5 20.4(5) . . . . ?
C20 O1 C17 C18 24.0(6) . . . . ?
La1 O1 C17 C18 -158.5(3) . . . . ?
C19 C18 C17 O1 -39.1(6) . . . . ?
C17 O1 C20 C19 2.0(5) . . . . ?
La1 O1 C20 C19 -175.5(2) . . . . ?
C18 C19 C20 O1 -27.3(5) . . . . ?
C36 O5 C33 C34 6.1(9) . . . . ?
Li1 O5 C33 C34 177.7(5) . . . . ?
C28 C27 C26 C25 20.6(10) . . . . ?
C28 O3 C25 C26 38.9(9) . . . . ?
Li1 O3 C25 C26 -162.0(6) . . . . ?
C27 C26 C25 O3 -34.8(10) . . . . ?
C36 C35 C34 C33 11.4(9) . . . . ?
O5 C33 C34 C35 -11.1(10) . . . . ?
C17A O1 C20A C19 -30.0(9) . . . . ?
La1 O1 C20A C19 167.5(3) . . . . ?
C18 C19 C20A O1 34.1(8) . . . . ?
C36 O5 C33A C34A 4.7(8) . . . . ?
Li1 O5 C33A C34A 162.7(5) . . . . ?
C28 C27 C26A C25A -36.2(8) . . . . ?
C28 O3 C25A C26A -16.8(8) . . . . ?
Li1 O3 C25A C26A 161.2(5) . . . . ?
C27 C26A C25A O3 33.4(10) . . . . ?
O5 C33A C34A C35 8.4(8) . . . . ?
C36 C35 C34A C33A -17.9(7) . . . . ?
C19 C18 C17A O1 10.3(10) . . . . ?
C20A O1 C17A C18 12.7(10) . . . . ?
La1 O1 C17A C18 177.9(5) . . . . ?
